data_2230981
loop_
_publ_author_name
'Kenfack Tsobnang, Patrice'
'Fotio, Daniel'
'Ponou, Sim\'eon'
'Fon Abi, Charles'

_publ_section_title
;
 Calcium platinum aluminium, CaPtAl
;
_journal_coeditor_code WM2532
_journal_issue 10
_journal_name_full 'Acta Crystallographica, Section E'
_journal_page_first i55
_journal_page_last i55
_journal_paper_doi 10.1107/S1600536811036749
_journal_volume 67
_journal_year 2011
_chemical_formula_iupac 'Ca Pt Al'
_chemical_formula_moiety 'Al Pt, Ca'
_chemical_formula_structural 'Ca Al Pt'
_chemical_formula_sum 'Al Ca Pt'
_chemical_formula_weight 262.15
_chemical_name_systematic
;
Calcium aluminium platinum
;
_space_group_IT_number 62
_symmetry_cell_setting orthorhombic
_symmetry_space_group_name_Hall '-P 2ac 2n'
_symmetry_space_group_name_H-M 'P n m a'
_atom_sites_solution_primary direct
_atom_sites_solution_secondary difmap
_audit_creation_method 'WinGX routine CIF_UPDATE'
_cell_angle_alpha 90
_cell_angle_beta 90
_cell_angle_gamma 90
_cell_formula_units_Z 4
_cell_length_a 7.1581(14)
_cell_length_b 4.2853(15)
_cell_length_c 7.7536(9)
_cell_measurement_reflns_used 2105
_cell_measurement_temperature 293(2)
_cell_measurement_theta_max 33.658
_cell_measurement_theta_min 2.608
_cell_volume 237.84(10)
_computing_cell_refinement '<i>CrysAlis RED</i> (Oxford Diffraction, 2007)'
_computing_data_collection '<i>CrysAlis CCD</i> (Oxford Diffraction, 2007)'
_computing_data_reduction '<i>CrysAlis CCD</i> (Oxford Diffraction, 2007)'
_computing_molecular_graphics 'DIAMOND (Brandenburg, 1999)'
_computing_publication_material 'WinGX (Farrugia, 1999)'
_computing_structure_refinement 'SHELXL97 (Sheldrick, 2008)'
_computing_structure_solution 'SHELXS97 (Sheldrick, 2008)'
_diffrn_ambient_temperature 293(2)
_diffrn_detector_area_resol_mean 16.1829
_diffrn_measured_fraction_theta_full 0.962
_diffrn_measured_fraction_theta_max 0.962
_diffrn_measurement_device_type 'Oxford Diffraction Xcalibur diffractometer with Sapphire3 CCD'
_diffrn_measurement_method '\w and \f'
_diffrn_radiation_monochromator graphite
_diffrn_radiation_type MoK\a
_diffrn_radiation_wavelength 0.71073
_diffrn_reflns_av_R_equivalents 0.0912
_diffrn_reflns_limit_h_max 11
_diffrn_reflns_limit_h_min -10
_diffrn_reflns_limit_k_max 6
_diffrn_reflns_limit_k_min -6
_diffrn_reflns_limit_l_max 12
_diffrn_reflns_limit_l_min -11
_diffrn_reflns_number 4413
_diffrn_reflns_theta_full 33.83
_diffrn_reflns_theta_max 33.83
_diffrn_reflns_theta_min 3.87
_exptl_absorpt_coefficient_mu 61.082
_exptl_absorpt_correction_T_max 0.047
_exptl_absorpt_correction_T_min 0.004
_exptl_absorpt_correction_type multi-scan
_exptl_absorpt_process_details
;
(<i>CrysAlis RED</i>; Oxford Diffraction, 2007)
;
_exptl_crystal_colour 'metallic grey'
_exptl_crystal_density_diffrn 7.321
_exptl_crystal_density_method 'not measured'
_exptl_crystal_description 'irregular block'
_exptl_crystal_F_000 444
_exptl_crystal_size_max 0.15
_exptl_crystal_size_mid 0.08
_exptl_crystal_size_min 0.05
_refine_diff_density_max 2.605
_refine_diff_density_min -2.949
_refine_ls_extinction_coef 0.0027(5)
_refine_ls_extinction_method 'SHELXL97 (Sheldrick, 2008)'
_refine_ls_goodness_of_fit_ref 1.033
_refine_ls_matrix_type full
_refine_ls_number_parameters 20
_refine_ls_number_reflns 511
_refine_ls_number_restraints 0
_refine_ls_restrained_S_all 1.033
_refine_ls_R_factor_all 0.0373
_refine_ls_R_factor_gt 0.028
_refine_ls_shift/su_max 0
_refine_ls_shift/su_mean 0
_refine_ls_structure_factor_coef Fsqd
_refine_ls_weighting_details 'calc w=1/[\s^2^(Fo^2^)+(0.0326P)^2^+0.0000P] where P=(Fo^2^+2Fc^2^)/3'
_refine_ls_weighting_scheme calc
_refine_ls_wR_factor_ref 0.0641
_reflns_number_gt 435
_reflns_number_total 511
_reflns_threshold_expression I>2sigma(I)
_cod_data_source_file wm2532.cif
_cod_data_source_block I
_cod_database_code 2230981
_cod_database_fobs_code 2230981

loop_
_symmetry_equiv_pos_as_xyz
'x, y, z'
'-x+1/2, -y, z+1/2'
'-x, y+1/2, -z'
'x+1/2, -y+1/2, -z+1/2'
'-x, -y, -z'
'x-1/2, y, -z-1/2'
'x, -y-1/2, z'
'-x-1/2, y-1/2, z-1/2'

loop_
_atom_site_type_symbol
_atom_site_label
_atom_site_fract_x
_atom_site_fract_y
_atom_site_fract_z
_atom_site_U_iso_or_equiv
_atom_site_adp_type
_atom_site_calc_flag
_atom_site_refinement_flags
_atom_site_occupancy
Pt Pt1 0.78928(5) 0.25 0.38355(4) 0.01029(15) Uani d S 1
Al Al1 0.1446(5) 0.25 0.4346(4) 0.0103(6) Uani d S 1
Ca Ca1 0.4796(3) 0.75 0.3234(2) 0.0106(4) Uani d S 1

loop_
_atom_site_aniso_label
_atom_site_aniso_U_11
_atom_site_aniso_U_22
_atom_site_aniso_U_33
_atom_site_aniso_U_12
_atom_site_aniso_U_13
_atom_site_aniso_U_23
Pt1 0.00775(19) 0.0118(2) 0.0113(2) 0 0.00104(12) 0
Al1 0.0087(13) 0.0127(15) 0.0094(11) 0 0.0001(11) 0
Ca1 0.0088(8) 0.0129(10) 0.0102(8) 0 -0.0011(6) 0

loop_
_atom_type_symbol
_atom_type_description
_atom_type_scat_dispersion_real
_atom_type_scat_dispersion_imag
_atom_type_scat_source
Al Al 0.0645 0.0514 'International Tables Vol C Tables 4.2.6.8 and 6.1.1.4'
Ca Ca 0.2262 0.3064 'International Tables Vol C Tables 4.2.6.8 and 6.1.1.4'
Pt Pt -1.7033 8.3905 'International Tables Vol C Tables 4.2.6.8 and 6.1.1.4'

loop_
_geom_angle_atom_site_label_1
_geom_angle_atom_site_label_2
_geom_angle_atom_site_label_3
_geom_angle_site_symmetry_1
_geom_angle_site_symmetry_3
_geom_angle
Al1 Pt1 Al1 1_655 5_666 74.79(9)
Al1 Pt1 Al1 1_655 5_656 74.79(8)
Al1 Pt1 Al1 5_666 5_656 110.46(10)
Al1 Pt1 Al1 1_655 6_656 121.62(9)
Al1 Pt1 Al1 5_666 6_656 124.66(5)
Al1 Pt1 Al1 5_656 6_656 124.66(5)
Al1 Pt1 Ca1 1_655 5_666 121.43(7)
Al1 Pt1 Ca1 5_666 5_666 72.83(7)
Al1 Pt1 Ca1 5_656 5_666 72.83(7)
Al1 Pt1 Ca1 6_656 5_666 116.96(8)
Al1 Pt1 Ca1 1_655 6_646 68.52(5)
Al1 Pt1 Ca1 5_666 6_646 142.42(8)
Al1 Pt1 Ca1 5_656 6_646 67.70(7)
Al1 Pt1 Ca1 6_656 6_646 71.52(6)
Ca1 Pt1 Ca1 5_666 6_646 134.49(3)
Al1 Pt1 Ca1 1_655 6_656 68.52(5)
Al1 Pt1 Ca1 5_666 6_656 67.70(7)
Al1 Pt1 Ca1 5_656 6_656 142.42(8)
Al1 Pt1 Ca1 6_656 6_656 71.52(6)
Ca1 Pt1 Ca1 5_666 6_656 134.49(3)
Ca1 Pt1 Ca1 6_646 6_656 91.01(6)
Al1 Pt1 Ca1 1_655 1_545 136.51(3)
Al1 Pt1 Ca1 5_666 1_545 140.75(8)
Al1 Pt1 Ca1 5_656 1_545 69.23(7)
Al1 Pt1 Ca1 6_656 1_545 65.60(6)
Ca1 Pt1 Ca1 5_666 1_545 69.79(5)
Ca1 Pt1 Ca1 6_646 1_545 75.66(3)
Ca1 Pt1 Ca1 6_656 1_545 137.12(3)
Al1 Pt1 Ca1 1_655 . 136.51(3)
Al1 Pt1 Ca1 5_666 . 69.23(7)
Al1 Pt1 Ca1 5_656 . 140.74(8)
Al1 Pt1 Ca1 6_656 . 65.60(6)
Ca1 Pt1 Ca1 5_666 . 69.79(5)
Ca1 Pt1 Ca1 6_646 . 137.12(3)
Ca1 Pt1 Ca1 6_656 . 75.66(3)
Ca1 Pt1 Ca1 1_545 . 86.82(5)
Al1 Pt1 Ca1 1_655 2_665 55.28(7)
Al1 Pt1 Ca1 5_666 2_665 55.55(5)
Al1 Pt1 Ca1 5_656 2_665 55.55(5)
Al1 Pt1 Ca1 6_656 2_665 176.90(8)
Ca1 Pt1 Ca1 5_666 2_665 66.144(17)
Ca1 Pt1 Ca1 6_646 2_665 106.42(4)
Ca1 Pt1 Ca1 6_656 2_665 106.42(4)
Ca1 Pt1 Ca1 1_545 2_665 116.41(5)
Ca1 Pt1 Ca1 . 2_665 116.41(5)
Pt1 Al1 Pt1 1_455 5_666 105.21(8)
Pt1 Al1 Pt1 1_455 5_656 105.21(8)
Pt1 Al1 Pt1 5_666 5_656 110.46(10)
Pt1 Al1 Pt1 1_455 6_556 103.93(10)
Pt1 Al1 Pt1 5_666 6_556 115.36(8)
Pt1 Al1 Pt1 5_656 6_556 115.36(8)
Pt1 Al1 Ca1 1_455 2_565 82.41(9)
Pt1 Al1 Ca1 5_666 2_565 62.14(6)
Pt1 Al1 Ca1 5_656 2_565 62.14(6)
Pt1 Al1 Ca1 6_556 2_565 173.66(14)
Pt1 Al1 Ca1 1_455 6_546 62.19(7)
Pt1 Al1 Ca1 5_666 6_546 165.23(11)
Pt1 Al1 Ca1 5_656 6_546 81.55(4)
Pt1 Al1 Ca1 6_556 6_546 63.96(6)
Ca1 Al1 Ca1 2_565 6_546 120.09(8)
Pt1 Al1 Ca1 1_455 6_556 62.19(7)
Pt1 Al1 Ca1 5_666 6_556 81.55(4)
Pt1 Al1 Ca1 5_656 6_556 165.23(11)
Pt1 Al1 Ca1 6_556 6_556 63.96(6)
Ca1 Al1 Ca1 2_565 6_556 120.09(8)
Ca1 Al1 Ca1 6_546 6_556 85.38(9)
Pt1 Al1 Ca1 1_455 5_666 153.94(11)
Pt1 Al1 Ca1 5_666 5_666 62.73(6)
Pt1 Al1 Ca1 5_656 5_666 62.73(6)
Pt1 Al1 Ca1 6_556 5_666 102.13(11)
Ca1 Al1 Ca1 2_565 5_666 71.53(6)
Ca1 Al1 Ca1 6_546 5_666 131.96(7)
Ca1 Al1 Ca1 6_556 5_666 131.96(7)
Pt1 Al1 Ca1 1_455 . 132.22(7)
Pt1 Al1 Ca1 5_666 . 58.71(5)
Pt1 Al1 Ca1 5_656 . 122.54(12)
Pt1 Al1 Ca1 6_556 . 58.83(6)
Ca1 Al1 Ca1 2_565 . 116.88(8)
Ca1 Al1 Ca1 6_546 . 122.80(9)
Ca1 Al1 Ca1 6_556 . 70.67(4)
Ca1 Al1 Ca1 5_666 . 63.73(7)
Pt1 Al1 Ca1 1_455 1_545 132.22(7)
Pt1 Al1 Ca1 5_666 1_545 122.54(12)
Pt1 Al1 Ca1 5_656 1_545 58.71(5)
Pt1 Al1 Ca1 6_556 1_545 58.83(6)
Ca1 Al1 Ca1 2_565 1_545 116.88(8)
Ca1 Al1 Ca1 6_546 1_545 70.67(4)
Ca1 Al1 Ca1 6_556 1_545 122.80(9)
Ca1 Al1 Ca1 5_666 1_545 63.73(7)
Ca1 Al1 Ca1 . 1_545 80.12(9)
Pt1 Ca1 Pt1 5_666 6_556 96.57(5)
Pt1 Ca1 Pt1 5_666 6_566 96.57(5)
Pt1 Ca1 Pt1 6_556 6_566 91.01(6)
Pt1 Ca1 Pt1 5_666 1_565 110.21(5)
Pt1 Ca1 Pt1 6_556 1_565 153.20(7)
Pt1 Ca1 Pt1 6_566 1_565 84.96(3)
Pt1 Ca1 Pt1 5_666 . 110.21(5)
Pt1 Ca1 Pt1 6_556 . 84.96(3)
Pt1 Ca1 Pt1 6_566 . 153.20(7)
Pt1 Ca1 Pt1 1_565 . 86.82(5)
Pt1 Ca1 Al1 5_666 2_564 123.30(9)
Pt1 Ca1 Al1 6_556 2_564 50.15(4)
Pt1 Ca1 Al1 6_566 2_564 50.15(4)
Pt1 Ca1 Al1 1_565 2_564 110.15(6)
Pt1 Ca1 Al1 . 2_564 110.15(6)
Pt1 Ca1 Al1 5_666 6_656 136.43(5)
Pt1 Ca1 Al1 6_556 6_656 49.29(6)
Pt1 Ca1 Al1 6_566 6_656 108.36(7)
Pt1 Ca1 Al1 1_565 6_656 107.15(8)
Pt1 Ca1 Al1 . 6_656 50.44(6)
Al1 Ca1 Al1 2_564 6_656 59.91(8)
Pt1 Ca1 Al1 5_666 6_666 136.43(5)
Pt1 Ca1 Al1 6_556 6_666 108.36(7)
Pt1 Ca1 Al1 6_566 6_666 49.29(6)
Pt1 Ca1 Al1 1_565 6_666 50.44(6)
Pt1 Ca1 Al1 . 6_666 107.15(8)
Al1 Ca1 Al1 2_564 6_666 59.91(8)
Al1 Ca1 Al1 6_656 6_666 85.38(9)
Pt1 Ca1 Al1 5_666 5_666 95.37(7)
Pt1 Ca1 Al1 6_556 5_666 132.66(3)
Pt1 Ca1 Al1 6_566 5_666 132.66(3)
Pt1 Ca1 Al1 1_565 5_666 48.04(3)
Pt1 Ca1 Al1 . 5_666 48.04(3)
Al1 Ca1 Al1 2_564 5_666 141.34(12)
Al1 Ca1 Al1 6_656 5_666 93.19(5)
Al1 Ca1 Al1 6_666 5_666 93.19(5)
Pt1 Ca1 Al1 5_666 . 48.46(5)
Pt1 Ca1 Al1 6_556 . 49.65(5)
Pt1 Ca1 Al1 6_566 . 105.70(8)
Pt1 Ca1 Al1 1_565 . 156.29(8)
Pt1 Ca1 Al1 . . 91.78(5)
Al1 Ca1 Al1 2_564 . 92.55(6)
Al1 Ca1 Al1 6_656 . 89.81(6)
Al1 Ca1 Al1 6_666 . 150.39(11)
Al1 Ca1 Al1 5_666 . 116.27(7)
Pt1 Ca1 Al1 5_666 1_565 48.46(5)
Pt1 Ca1 Al1 6_556 1_565 105.70(8)
Pt1 Ca1 Al1 6_566 1_565 49.65(5)
Pt1 Ca1 Al1 1_565 1_565 91.78(5)
Pt1 Ca1 Al1 . 1_565 156.29(8)
Al1 Ca1 Al1 2_564 1_565 92.55(6)
Al1 Ca1 Al1 6_656 1_565 150.39(10)
Al1 Ca1 Al1 6_666 1_565 89.81(6)
Al1 Ca1 Al1 5_666 1_565 116.27(7)
Al1 Ca1 Al1 . 1_565 80.12(9)
Pt1 Ca1 Ca1 5_666 5_676 56.99(5)
Pt1 Ca1 Ca1 6_556 5_676 153.54(10)
Pt1 Ca1 Ca1 6_566 5_676 91.10(3)
Pt1 Ca1 Ca1 1_565 5_676 53.22(4)
Pt1 Ca1 Ca1 . 5_676 104.19(8)
Al1 Ca1 Ca1 2_564 5_676 140.93(5)
Al1 Ca1 Ca1 6_656 5_676 151.87(11)
Al1 Ca1 Ca1 6_666 5_676 92.82(5)
Al1 Ca1 Ca1 5_666 5_676 58.83(7)
Al1 Ca1 Ca1 . 5_676 104.61(9)
Al1 Ca1 Ca1 1_565 5_676 57.44(6)

loop_
_geom_bond_atom_site_label_1
_geom_bond_atom_site_label_2
_geom_bond_site_symmetry_2
_geom_bond_distance
Pt1 Al1 1_655 2.574(3)
Pt1 Al1 5_666 2.6084(17)
Pt1 Al1 5_656 2.6084(17)
Pt1 Al1 6_656 2.675(3)
Pt1 Ca1 5_666 2.978(2)
Pt1 Ca1 6_646 3.0037(14)
Pt1 Ca1 6_656 3.0037(14)
Pt1 Ca1 1_545 3.1179(16)
Pt1 Ca1 . 3.1179(16)
Pt1 Ca1 2_665 3.791(2)
Al1 Pt1 1_455 2.574(3)
Al1 Pt1 5_666 2.6084(17)
Al1 Pt1 5_656 2.6084(17)
Al1 Pt1 6_556 2.675(3)
Al1 Ca1 2_565 3.143(3)
Al1 Ca1 6_546 3.160(3)
Al1 Ca1 6_556 3.160(3)
Al1 Ca1 5_666 3.280(4)
Al1 Ca1 . 3.329(3)
Al1 Ca1 1_545 3.329(3)
Ca1 Pt1 5_666 2.978(2)
Ca1 Pt1 6_556 3.0037(14)
Ca1 Pt1 6_566 3.0037(14)
Ca1 Pt1 1_565 3.1179(16)
Ca1 Al1 2_564 3.143(3)
Ca1 Al1 6_656 3.160(3)
Ca1 Al1 6_666 3.160(3)
Ca1 Al1 5_666 3.280(4)
Ca1 Al1 1_565 3.329(3)
Ca1 Ca1 5_676 3.489(3)
